data_1503952
loop_
_publ_author_name
'Kuninobu, Yoichiro'
'Morita, Junya'
'Nishi, Mitsumi'
'Kawata, Atsushi'
'Takai, Kazuhiko'

_publ_section_title
;
 Rhenium-catalyzed formation of bicyclo[3.3.1]nonene frameworks by a
 reaction of cyclic beta-keto esters with terminal alkynes.
;
_journal_issue 12
_journal_name_full 'Organic letters'
_journal_page_first 2535
_journal_page_last 2537
_journal_paper_doi 10.1021/ol900772h
_journal_volume 11
_journal_year 2009
_chemical_formula_moiety 'C20 H18 O3 '
_chemical_formula_sum 'C20 H18 O3'
_chemical_formula_weight 306.36
_space_group_IT_number 14
_symmetry_cell_setting monoclinic
_symmetry_Int_Tables_number 14
_symmetry_space_group_name_Hall '-P 2ybc'
_symmetry_space_group_name_H-M 'P 1 21/c 1'
_cell_angle_alpha 90.0000
_cell_angle_beta 106.8570(7)
_cell_angle_gamma 90.0000
_cell_formula_units_Z 8
_cell_length_a 27.2828(5)
_cell_length_b 7.17088(13)
_cell_length_c 15.7671(3)
_cell_measurement_reflns_used 26988
_cell_measurement_temperature 93.1
_cell_measurement_theta_max 68.2
_cell_measurement_theta_min 3.4
_cell_volume 2952.16(10)
_computing_cell_refinement PROCESS-AUTO
_computing_data_collection PROCESS-AUTO
_computing_data_reduction CrystalStructure
_computing_publication_material 'CrystalStructure 3.8'
_computing_structure_refinement SHELXL
_computing_structure_solution SIR2004
_diffrn_detector_area_resol_mean 10.00
_diffrn_measured_fraction_theta_full 0.994
_diffrn_measured_fraction_theta_max 0.994
_diffrn_measurement_device_type 'Rigaku RAXIS-RAPID'
_diffrn_measurement_method \w
_diffrn_radiation_type 'Cu K\a'
_diffrn_radiation_wavelength 1.54187
_diffrn_reflns_av_R_equivalents 0.052
_diffrn_reflns_limit_h_max 32
_diffrn_reflns_limit_h_min -32
_diffrn_reflns_limit_k_max 8
_diffrn_reflns_limit_k_min -8
_diffrn_reflns_limit_l_max 18
_diffrn_reflns_limit_l_min -18
_diffrn_reflns_number 34111
_diffrn_reflns_theta_full 68.25
_diffrn_reflns_theta_max 68.25
_exptl_absorpt_coefficient_mu 0.739
_exptl_absorpt_correction_T_max 0.895
_exptl_absorpt_correction_T_min 0.734
_exptl_absorpt_correction_type multi-scan
_exptl_absorpt_process_details
;
    Higashi, T. (1995). Program for Absorption Correction.
    Rigaku Corporation, Tokyo, Japan.
;
_exptl_crystal_colour yellow
_exptl_crystal_density_diffrn 1.378
_exptl_crystal_density_method 'not measured'
_exptl_crystal_description block
_exptl_crystal_F_000 1296.00
_exptl_crystal_size_max 0.26
_exptl_crystal_size_mid 0.20
_exptl_crystal_size_min 0.15
_refine_diff_density_max 0.89
_refine_diff_density_min -0.25
_refine_ls_extinction_method none
_refine_ls_goodness_of_fit_ref 1.062
_refine_ls_hydrogen_treatment constr
_refine_ls_number_parameters 419
_refine_ls_number_reflns 5374
_refine_ls_R_factor_gt 0.0713
_refine_ls_shift/su_max 0.0000
_refine_ls_structure_factor_coef Fsqd
_refine_ls_weighting_details 'w = 1/[\s^2^(Fo^2^)+(0.1396P)^2^+0.0000P] where P=(Fo^2^+2Fc^2^)/3'
_refine_ls_weighting_scheme calc
_refine_ls_wR_factor_ref 0.1949
_reflns_number_gt 4262
_reflns_number_total 5374
_reflns_threshold_expression F^2^>2.0\s(F^2^)
_cod_data_source_file ol900772h_si_002.cif
_cod_data_source_block '_sc0330'
_cod_original_cell_volume 2952.16(9)
_cod_original_formula_sum 'C20 H18 O3 '
_cod_database_code 1503952

loop_
_symmetry_equiv_pos_site_id
_symmetry_equiv_pos_as_xyz
1 +X,+Y,+Z
2 -X,1/2+Y,1/2-Z
3 -X,-Y,-Z
4 +X,1/2-Y,1/2+Z

loop_
_atom_site_label
_atom_site_type_symbol
_atom_site_fract_x
_atom_site_fract_y
_atom_site_fract_z
_atom_site_U_iso_or_equiv
_atom_site_adp_type
_atom_site_occupancy
_atom_site_symmetry_multiplicity
_atom_site_calc_flag
_atom_site_refinement_flags
O(1) O 0.64096(7) 0.8216(2) 0.88093(13) 0.0321(5) Uani 1.00 1 d .
O(2) O 0.35465(7) 0.6955(3) 0.21378(12) 0.0331(5) Uani 1.00 1 d .
O(3) O 0.30796(7) 1.1371(2) 0.37324(14) 0.0346(5) Uani 1.00 1 d .
O(4) O -0.14134(7) 0.6762(2) 0.74068(13) 0.0320(4) Uani 1.00 1 d .
O(5) O 0.14387(7) 0.8099(2) 0.35966(12) 0.0322(4) Uani 1.00 1 d .
O(6) O 0.19105(7) 0.3651(2) 0.56393(13) 0.0335(4) Uani 1.00 1 d .
C(1) C 0.68661(10) 0.7349(4) 0.87255(19) 0.0332(6) Uani 1.00 1 d .
C(2) C 0.60020(10) 0.8325(3) 0.80663(18) 0.0263(6) Uani 1.00 1 d .
C(3) C 0.59857(9) 0.7624(3) 0.72457(17) 0.0233(5) Uani 1.00 1 d .
C(4) C 0.55320(9) 0.7816(4) 0.65292(17) 0.0228(5) Uani 1.00 1 d .
C(5) C 0.50942(10) 0.8693(3) 0.66731(17) 0.0228(5) Uani 1.00 1 d .
C(6) C 0.51315(10) 0.9418(4) 0.75256(17) 0.0253(5) Uani 1.00 1 d .
C(7) C 0.55712(10) 0.9260(4) 0.82047(18) 0.0273(6) Uani 1.00 1 d .
C(8) C 0.54891(9) 0.7183(4) 0.56667(17) 0.0245(5) Uani 1.00 1 d .
C(9) C 0.50442(9) 0.7340(3) 0.49928(17) 0.0228(5) Uani 1.00 1 d .
C(10) C 0.45976(9) 0.8160(3) 0.51355(17) 0.0226(5) Uani 1.00 1 d .
C(11) C 0.46346(9) 0.8822(3) 0.59734(16) 0.0229(5) Uani 1.00 1 d .
C(12) C 0.41136(9) 0.8267(3) 0.44062(17) 0.0231(5) Uani 1.00 1 d .
C(13) C 0.40680(9) 0.7593(3) 0.35875(17) 0.0228(5) Uani 1.00 1 d .
C(14) C 0.35826(10) 0.7590(3) 0.28730(16) 0.0230(5) Uani 1.00 1 d .
C(15) C 0.31103(10) 0.8354(3) 0.30798(17) 0.0276(6) Uani 1.00 1 d .
C(16) C 0.32652(9) 0.9820(4) 0.37926(17) 0.0279(6) Uani 1.00 1 d .
C(17) C 0.36508(9) 0.9089(4) 0.46216(17) 0.0252(5) Uani 1.00 1 d .
C(18) C 0.28344(10) 0.6764(4) 0.34389(18) 0.0315(6) Uani 1.00 1 d .
C(19) C 0.31636(10) 0.5989(4) 0.43334(17) 0.0283(6) Uani 1.00 1 d .
C(20) C 0.33662(9) 0.7544(4) 0.50022(17) 0.0265(6) Uani 1.00 1 d .
C(21) C -0.18683(10) 0.7637(4) 0.6873(2) 0.0321(6) Uani 1.00 1 d .
C(22) C -0.10066(10) 0.6653(3) 0.70706(19) 0.0264(6) Uani 1.00 1 d .
C(23) C -0.09911(9) 0.7361(3) 0.62665(17) 0.0234(5) Uani 1.00 1 d .
C(24) C -0.05378(9) 0.7168(3) 0.60086(17) 0.0223(5) Uani 1.00 1 d .
C(25) C -0.00978(9) 0.6286(3) 0.65853(17) 0.0222(5) Uani 1.00 1 d .
C(26) C -0.01342(10) 0.5563(3) 0.74027(17) 0.0238(5) Uani 1.00 1 d .
C(27) C -0.05754(10) 0.5728(3) 0.76394(17) 0.0261(5) Uani 1.00 1 d .
C(28) C -0.04973(9) 0.7800(3) 0.51833(17) 0.0240(5) Uani 1.00 1 d .
C(29) C -0.00520(9) 0.7658(3) 0.49578(17) 0.0220(5) Uani 1.00 1 d .
C(30) C 0.03965(9) 0.6843(3) 0.55443(17) 0.0219(5) Uani 1.00 1 d .
C(31) C 0.03598(9) 0.6170(3) 0.63466(16) 0.0228(5) Uani 1.00 1 d .
C(32) C 0.08785(9) 0.6745(3) 0.52981(17) 0.0226(5) Uani 1.00 1 d .
C(33) C 0.09241(9) 0.7432(3) 0.45259(16) 0.0219(5) Uani 1.00 1 d .
C(34) C 0.14045(10) 0.7445(3) 0.42918(16) 0.0226(5) Uani 1.00 1 d .
C(35) C 0.18769(10) 0.6678(3) 0.49676(18) 0.0269(6) Uani 1.00 1 d .
C(36) C 0.17253(9) 0.5200(4) 0.55260(17) 0.0259(6) Uani 1.00 1 d .
C(37) C 0.13437(9) 0.5916(3) 0.59741(17) 0.0239(5) Uani 1.00 1 d .
C(38) C 0.21486(10) 0.8275(4) 0.56075(18) 0.0292(6) Uani 1.00 1 d .
C(39) C 0.18288(10) 0.9004(4) 0.61890(17) 0.0277(6) Uani 1.00 1 d .
C(40) C 0.16301(9) 0.7434(4) 0.66484(16) 0.0251(6) Uani 1.00 1 d .
H(1) H 0.6792 0.6053 0.8534 0.040 Uiso 1.00 1 c R
H(2) H 0.7130 0.7374 0.9299 0.040 Uiso 1.00 1 c R
H(3) H 0.6988 0.8025 0.8286 0.040 Uiso 1.00 1 c R
H(4) H 0.6277 0.7015 0.7159 0.028 Uiso 1.00 1 c R
H(5) H 0.4844 1.0028 0.7625 0.030 Uiso 1.00 1 c R
H(6) H 0.5590 0.9771 0.8769 0.033 Uiso 1.00 1 c R
H(7) H 0.5779 0.6628 0.5549 0.029 Uiso 1.00 1 c R
H(8) H 0.5032 0.6896 0.4419 0.027 Uiso 1.00 1 c R
H(9) H 0.4343 0.9379 0.6083 0.027 Uiso 1.00 1 c R
H(10) H 0.4364 0.7097 0.3468 0.027 Uiso 1.00 1 c R
H(11) H 0.2871 0.8905 0.2533 0.033 Uiso 1.00 1 c R
H(12) H 0.3762 1.0120 0.5063 0.030 Uiso 1.00 1 c R
H(13) H 0.2509 0.7250 0.3510 0.038 Uiso 1.00 1 c R
H(14) H 0.2750 0.5739 0.3000 0.038 Uiso 1.00 1 c R
H(15) H 0.2955 0.5118 0.4573 0.034 Uiso 1.00 1 c R
H(16) H 0.3456 0.5282 0.4241 0.034 Uiso 1.00 1 c R
H(17) H 0.3605 0.7008 0.5545 0.032 Uiso 1.00 1 c R
H(18) H 0.3077 0.8117 0.5169 0.032 Uiso 1.00 1 c R
H(19) H -0.1790 0.8918 0.6738 0.038 Uiso 1.00 1 c R
H(20) H -0.2127 0.7655 0.7194 0.038 Uiso 1.00 1 c R
H(21) H -0.2001 0.6939 0.6319 0.038 Uiso 1.00 1 c R
H(22) H -0.1282 0.7973 0.5889 0.028 Uiso 1.00 1 c R
H(23) H 0.0153 0.4954 0.7792 0.029 Uiso 1.00 1 c R
H(24) H -0.0594 0.5223 0.8186 0.031 Uiso 1.00 1 c R
H(25) H -0.0789 0.8339 0.4773 0.029 Uiso 1.00 1 c R
H(26) H -0.0040 0.8112 0.4398 0.026 Uiso 1.00 1 c R
H(27) H 0.0652 0.5614 0.6748 0.027 Uiso 1.00 1 c R
H(28) H 0.0628 0.7934 0.4113 0.026 Uiso 1.00 1 c R
H(29) H 0.2117 0.6139 0.4659 0.032 Uiso 1.00 1 c R
H(30) H 0.1234 0.4874 0.6299 0.029 Uiso 1.00 1 c R
H(31) H 0.2480 0.7807 0.5993 0.035 Uiso 1.00 1 c R
H(32) H 0.2222 0.9320 0.5252 0.035 Uiso 1.00 1 c R
H(33) H 0.2041 0.9859 0.6642 0.033 Uiso 1.00 1 c R
H(34) H 0.1535 0.9725 0.5818 0.033 Uiso 1.00 1 c R
H(35) H 0.1394 0.7954 0.6960 0.030 Uiso 1.00 1 c R
H(36) H 0.1921 0.6850 0.7097 0.030 Uiso 1.00 1 c R

loop_
_atom_site_aniso_label
_atom_site_aniso_U_11
_atom_site_aniso_U_22
_atom_site_aniso_U_33
_atom_site_aniso_U_12
_atom_site_aniso_U_13
_atom_site_aniso_U_23
O(1) 0.0279(9) 0.0370(13) 0.0265(10) 0.0013(8) -0.0003(7) -0.0012(8)
O(2) 0.0394(11) 0.0384(13) 0.0214(9) -0.0034(8) 0.0088(8) -0.0027(8)
O(3) 0.0342(10) 0.0299(12) 0.0377(11) 0.0071(8) 0.0073(8) 0.0036(9)
O(4) 0.0286(9) 0.0371(13) 0.0335(10) 0.0027(8) 0.0143(8) 0.0041(9)
O(5) 0.0397(11) 0.0355(12) 0.0240(9) -0.0027(8) 0.0136(8) -0.0000(8)
O(6) 0.0341(10) 0.0295(12) 0.0377(11) 0.0076(8) 0.0116(8) 0.0036(9)
C(1) 0.0250(13) 0.0340(17) 0.0347(15) 0.0017(11) -0.0005(11) 0.0001(13)
C(2) 0.0288(13) 0.0209(15) 0.0267(13) -0.0043(10) 0.0043(10) 0.0028(11)
C(3) 0.0221(12) 0.0206(14) 0.0275(13) 0.0008(9) 0.0078(10) 0.0014(11)
C(4) 0.0225(12) 0.0221(14) 0.0240(13) -0.0027(10) 0.0069(9) 0.0011(10)
C(5) 0.0276(12) 0.0166(13) 0.0255(13) -0.0033(9) 0.0096(10) 0.0014(10)
C(6) 0.0280(12) 0.0226(15) 0.0269(13) -0.0014(10) 0.0106(10) -0.0010(11)
C(7) 0.0343(13) 0.0255(16) 0.0231(13) -0.0025(11) 0.0098(10) 0.0000(11)
C(8) 0.0242(12) 0.0245(15) 0.0265(13) 0.0026(10) 0.0098(10) -0.0000(11)
C(9) 0.0258(12) 0.0222(15) 0.0212(12) 0.0009(10) 0.0081(9) -0.0002(10)
C(10) 0.0265(13) 0.0172(14) 0.0250(13) -0.0014(10) 0.0087(10) 0.0011(10)
C(11) 0.0257(12) 0.0190(14) 0.0245(13) -0.0002(9) 0.0084(9) -0.0008(10)
C(12) 0.0273(13) 0.0175(14) 0.0251(13) -0.0016(10) 0.0084(10) 0.0022(10)
C(13) 0.0227(12) 0.0226(15) 0.0245(13) -0.0019(10) 0.0089(10) 0.0002(10)
C(14) 0.0306(13) 0.0196(14) 0.0192(12) -0.0043(10) 0.0077(10) 0.0023(10)
C(15) 0.0287(13) 0.0312(17) 0.0211(12) -0.0001(11) 0.0047(10) 0.0029(11)
C(16) 0.0272(13) 0.0310(17) 0.0270(13) -0.0003(11) 0.0103(10) 0.0027(11)
C(17) 0.0244(12) 0.0282(16) 0.0218(12) 0.0015(10) 0.0046(9) -0.0041(11)
C(18) 0.0316(14) 0.0358(18) 0.0254(13) -0.0053(11) 0.0056(11) 0.0011(12)
C(19) 0.0249(12) 0.0329(17) 0.0266(13) 0.0001(11) 0.0064(10) 0.0063(11)
C(20) 0.0214(12) 0.0363(17) 0.0230(13) 0.0031(10) 0.0082(10) 0.0031(11)
C(21) 0.0238(13) 0.0335(17) 0.0407(16) 0.0025(11) 0.0123(12) 0.0018(13)
C(22) 0.0282(13) 0.0215(15) 0.0315(14) -0.0039(10) 0.0117(11) -0.0037(11)
C(23) 0.0231(12) 0.0202(15) 0.0246(13) -0.0013(9) 0.0033(10) -0.0006(10)
C(24) 0.0234(12) 0.0184(13) 0.0245(13) -0.0013(10) 0.0058(10) -0.0034(10)
C(25) 0.0272(12) 0.0170(13) 0.0217(12) -0.0029(9) 0.0059(10) -0.0030(10)
C(26) 0.0268(12) 0.0178(14) 0.0243(12) -0.0014(10) 0.0034(9) 0.0002(10)
C(27) 0.0309(13) 0.0254(15) 0.0218(12) -0.0029(11) 0.0075(10) 0.0006(11)
C(28) 0.0231(12) 0.0246(15) 0.0214(12) 0.0026(10) 0.0018(9) 0.0018(11)
C(29) 0.0267(12) 0.0189(14) 0.0199(12) 0.0002(10) 0.0059(9) 0.0003(10)
C(30) 0.0261(12) 0.0157(14) 0.0230(12) -0.0007(9) 0.0057(10) -0.0015(10)
C(31) 0.0249(12) 0.0174(14) 0.0246(13) -0.0017(9) 0.0048(10) -0.0004(10)
C(32) 0.0255(13) 0.0165(14) 0.0245(13) -0.0013(9) 0.0050(10) -0.0024(10)
C(33) 0.0234(12) 0.0201(15) 0.0205(12) -0.0005(9) 0.0038(10) 0.0003(10)
C(34) 0.0308(13) 0.0180(14) 0.0199(12) -0.0001(10) 0.0086(10) -0.0014(10)
C(35) 0.0283(13) 0.0280(16) 0.0265(13) 0.0027(10) 0.0112(10) 0.0009(11)
C(36) 0.0273(13) 0.0269(16) 0.0228(12) 0.0010(11) 0.0061(10) -0.0008(11)
C(37) 0.0242(12) 0.0250(15) 0.0232(13) 0.0019(10) 0.0078(10) 0.0041(11)
C(38) 0.0284(13) 0.0334(17) 0.0267(13) -0.0045(11) 0.0096(10) 0.0005(12)
C(39) 0.0269(12) 0.0306(16) 0.0242(13) -0.0008(11) 0.0050(10) -0.0010(11)
C(40) 0.0210(12) 0.0345(17) 0.0188(12) 0.0011(10) 0.0042(9) -0.0000(11)

loop_
_atom_type_symbol
_atom_type_description
_atom_type_scat_dispersion_real
_atom_type_scat_dispersion_imag
_atom_type_scat_source
C C 0.018 0.009
;
International Tables for Crystallography
(1992, Vol. C, Tables 4.2.6.8 and 6.1.1.4)
;
H H 0.000 0.000
;
International Tables for Crystallography
(1992, Vol. C, Table 6.1.1.4)
;
O O 0.049 0.032
;
International Tables for Crystallography
(1992, Vol. C, Tables 4.2.6.8 and 6.1.1.4)
;

loop_
_geom_angle_atom_site_label_1
_geom_angle_atom_site_label_2
_geom_angle_atom_site_label_3
_geom_angle
_geom_angle_publ_flag
C(1) O(1) C(2) 117.4(2) yes
C(21) O(4) C(22) 117.5(2) yes
O(1) C(2) C(3) 125.6(2) yes
O(1) C(2) C(7) 113.5(2) yes
C(3) C(2) C(7) 120.9(2) yes
C(2) C(3) C(4) 119.7(2) yes
C(3) C(4) C(5) 119.6(2) yes
C(3) C(4) C(8) 123.2(2) yes
C(5) C(4) C(8) 117.3(2) yes
C(4) C(5) C(6) 118.7(2) yes
C(4) C(5) C(11) 120.0(2) yes
C(6) C(5) C(11) 121.3(2) yes
C(5) C(6) C(7) 121.3(2) yes
C(2) C(7) C(6) 119.8(2) yes
C(4) C(8) C(9) 122.1(2) yes
C(8) C(9) C(10) 121.2(2) yes
C(9) C(10) C(11) 117.6(2) yes
C(9) C(10) C(12) 120.6(2) yes
C(11) C(10) C(12) 121.8(2) yes
C(5) C(11) C(10) 121.8(2) yes
C(10) C(12) C(13) 122.6(2) yes
C(10) C(12) C(17) 117.3(2) yes
C(13) C(12) C(17) 120.1(2) yes
C(12) C(13) C(14) 123.1(2) yes
O(2) C(14) C(13) 122.3(2) yes
O(2) C(14) C(15) 119.8(2) yes
C(13) C(14) C(15) 117.8(2) yes
C(14) C(15) C(16) 109.8(2) yes
C(14) C(15) C(18) 110.1(2) yes
C(16) C(15) C(18) 107.4(2) yes
O(3) C(16) C(15) 124.1(2) yes
O(3) C(16) C(17) 123.6(2) yes
C(15) C(16) C(17) 112.1(2) yes
C(12) C(17) C(16) 110.8(2) yes
C(12) C(17) C(20) 110.3(2) yes
C(16) C(17) C(20) 106.11(19) yes
C(15) C(18) C(19) 112.4(2) yes
C(18) C(19) C(20) 111.6(2) yes
C(17) C(20) C(19) 111.9(2) yes
O(4) C(22) C(23) 125.6(2) yes
O(4) C(22) C(27) 113.6(2) yes
C(23) C(22) C(27) 120.8(2) yes
C(22) C(23) C(24) 119.4(2) yes
C(23) C(24) C(25) 120.3(2) yes
C(23) C(24) C(28) 122.8(2) yes
C(25) C(24) C(28) 117.0(2) yes
C(24) C(25) C(26) 118.2(2) yes
C(24) C(25) C(31) 120.2(2) yes
C(26) C(25) C(31) 121.5(2) yes
C(25) C(26) C(27) 121.1(2) yes
C(22) C(27) C(26) 120.2(2) yes
C(24) C(28) C(29) 122.0(2) yes
C(28) C(29) C(30) 121.5(2) yes
C(29) C(30) C(31) 117.3(2) yes
C(29) C(30) C(32) 120.7(2) yes
C(31) C(30) C(32) 122.0(2) yes
C(25) C(31) C(30) 121.9(2) yes
C(30) C(32) C(33) 122.7(2) yes
C(30) C(32) C(37) 117.4(2) yes
C(33) C(32) C(37) 119.8(2) yes
C(32) C(33) C(34) 123.6(2) yes
O(5) C(34) C(33) 122.5(2) yes
O(5) C(34) C(35) 120.0(2) yes
C(33) C(34) C(35) 117.5(2) yes
C(34) C(35) C(36) 110.1(2) yes
C(34) C(35) C(38) 109.5(2) yes
C(36) C(35) C(38) 107.3(2) yes
O(6) C(36) C(35) 123.8(2) yes
O(6) C(36) C(37) 123.9(2) yes
C(35) C(36) C(37) 112.2(2) yes
C(32) C(37) C(36) 110.7(2) yes
C(32) C(37) C(40) 110.8(2) yes
C(36) C(37) C(40) 106.2(2) yes
C(35) C(38) C(39) 113.0(2) yes
C(38) C(39) C(40) 112.1(2) yes
C(37) C(40) C(39) 111.6(2) yes
O(1) C(1) H(1) 109.5 no
O(1) C(1) H(2) 109.5 no
O(1) C(1) H(3) 109.5 no
H(1) C(1) H(2) 109.5 no
H(1) C(1) H(3) 109.5 no
H(2) C(1) H(3) 109.5 no
C(2) C(3) H(4) 120.2 no
C(4) C(3) H(4) 120.1 no
C(5) C(6) H(5) 119.3 no
C(7) C(6) H(5) 119.3 no
C(2) C(7) H(6) 120.1 no
C(6) C(7) H(6) 120.1 no
C(4) C(8) H(7) 119.0 no
C(9) C(8) H(7) 118.9 no
C(8) C(9) H(8) 119.4 no
C(10) C(9) H(8) 119.4 no
C(5) C(11) H(9) 119.1 no
C(10) C(11) H(9) 119.1 no
C(12) C(13) H(10) 118.4 no
C(14) C(13) H(10) 118.4 no
C(14) C(15) H(11) 109.8 no
C(16) C(15) H(11) 109.8 no
C(18) C(15) H(11) 109.8 no
C(12) C(17) H(12) 109.8 no
C(16) C(17) H(12) 109.8 no
C(20) C(17) H(12) 109.8 no
C(15) C(18) H(13) 109.1 no
C(15) C(18) H(14) 109.1 no
C(19) C(18) H(13) 109.1 no
C(19) C(18) H(14) 109.1 no
H(13) C(18) H(14) 107.9 no
C(18) C(19) H(15) 109.3 no
C(18) C(19) H(16) 109.3 no
C(20) C(19) H(15) 109.3 no
C(20) C(19) H(16) 109.3 no
H(15) C(19) H(16) 108.0 no
C(17) C(20) H(17) 109.2 no
C(17) C(20) H(18) 109.2 no
C(19) C(20) H(17) 109.2 no
C(19) C(20) H(18) 109.3 no
H(17) C(20) H(18) 107.9 no
O(4) C(21) H(19) 109.5 no
O(4) C(21) H(20) 109.5 no
O(4) C(21) H(21) 109.5 no
H(19) C(21) H(20) 109.5 no
H(19) C(21) H(21) 109.5 no
H(20) C(21) H(21) 109.5 no
C(22) C(23) H(22) 120.3 no
C(24) C(23) H(22) 120.3 no
C(25) C(26) H(23) 119.5 no
C(27) C(26) H(23) 119.5 no
C(22) C(27) H(24) 119.9 no
C(26) C(27) H(24) 119.9 no
C(24) C(28) H(25) 119.0 no
C(29) C(28) H(25) 119.0 no
C(28) C(29) H(26) 119.3 no
C(30) C(29) H(26) 119.3 no
C(25) C(31) H(27) 119.0 no
C(30) C(31) H(27) 119.0 no
C(32) C(33) H(28) 118.2 no
C(34) C(33) H(28) 118.2 no
C(34) C(35) H(29) 110.0 no
C(36) C(35) H(29) 110.0 no
C(38) C(35) H(29) 110.0 no
C(32) C(37) H(30) 109.7 no
C(36) C(37) H(30) 109.7 no
C(40) C(37) H(30) 109.7 no
C(35) C(38) H(31) 109.0 no
C(35) C(38) H(32) 109.0 no
C(39) C(38) H(31) 109.0 no
C(39) C(38) H(32) 109.0 no
H(31) C(38) H(32) 107.8 no
C(38) C(39) H(33) 109.2 no
C(38) C(39) H(34) 109.2 no
C(40) C(39) H(33) 109.2 no
C(40) C(39) H(34) 109.2 no
H(33) C(39) H(34) 107.9 no
C(37) C(40) H(35) 109.3 no
C(37) C(40) H(36) 109.3 no
C(39) C(40) H(35) 109.3 no
C(39) C(40) H(36) 109.3 no
H(35) C(40) H(36) 108.0 no

loop_
_geom_bond_atom_site_label_1
_geom_bond_atom_site_label_2
_geom_bond_distance
_geom_bond_publ_flag
O(1) C(1) 1.432(3) yes
O(1) C(2) 1.364(2) yes
O(2) C(14) 1.223(3) yes
O(3) C(16) 1.215(3) yes
O(4) C(21) 1.427(3) yes
O(4) C(22) 1.364(3) yes
O(5) C(34) 1.220(3) yes
O(6) C(36) 1.212(3) yes
C(2) C(3) 1.377(3) yes
C(2) C(7) 1.424(4) yes
C(3) C(4) 1.420(3) yes
C(4) C(5) 1.425(3) yes
C(4) C(8) 1.406(3) yes
C(5) C(6) 1.417(3) yes
C(5) C(11) 1.413(3) yes
C(6) C(7) 1.361(3) yes
C(8) C(9) 1.366(3) yes
C(9) C(10) 1.428(3) yes
C(10) C(11) 1.380(3) yes
C(10) C(12) 1.480(3) yes
C(12) C(13) 1.350(3) yes
C(12) C(17) 1.518(3) yes
C(13) C(14) 1.469(3) yes
C(14) C(15) 1.520(4) yes
C(15) C(16) 1.507(3) yes
C(15) C(18) 1.560(4) yes
C(16) C(17) 1.514(3) yes
C(17) C(20) 1.569(4) yes
C(18) C(19) 1.540(3) yes
C(19) C(20) 1.524(3) yes
C(22) C(23) 1.378(4) yes
C(22) C(27) 1.420(3) yes
C(23) C(24) 1.416(3) yes
C(24) C(25) 1.426(3) yes
C(24) C(28) 1.412(3) yes
C(25) C(26) 1.419(3) yes
C(25) C(31) 1.407(3) yes
C(26) C(27) 1.365(4) yes
C(28) C(29) 1.365(3) yes
C(29) C(30) 1.427(3) yes
C(30) C(31) 1.384(3) yes
C(30) C(32) 1.477(3) yes
C(32) C(33) 1.352(3) yes
C(32) C(37) 1.522(3) yes
C(33) C(34) 1.461(4) yes
C(34) C(35) 1.518(3) yes
C(35) C(36) 1.510(4) yes
C(35) C(38) 1.564(3) yes
C(36) C(37) 1.508(4) yes
C(37) C(40) 1.563(3) yes
C(38) C(39) 1.529(4) yes
C(39) C(40) 1.521(4) yes
C(1) H(1) 0.980 no
C(1) H(2) 0.980 no
C(1) H(3) 0.980 no
C(3) H(4) 0.950 no
C(6) H(5) 0.950 no
C(7) H(6) 0.950 no
C(8) H(7) 0.950 no
C(9) H(8) 0.950 no
C(11) H(9) 0.950 no
C(13) H(10) 0.950 no
C(15) H(11) 1.000 no
C(17) H(12) 1.000 no
C(18) H(13) 0.990 no
C(18) H(14) 0.990 no
C(19) H(15) 0.990 no
C(19) H(16) 0.990 no
C(20) H(17) 0.990 no
C(20) H(18) 0.990 no
C(21) H(19) 0.980 no
C(21) H(20) 0.980 no
C(21) H(21) 0.980 no
C(23) H(22) 0.950 no
C(26) H(23) 0.950 no
C(27) H(24) 0.950 no
C(28) H(25) 0.950 no
C(29) H(26) 0.950 no
C(31) H(27) 0.950 no
C(33) H(28) 0.950 no
C(35) H(29) 1.000 no
C(37) H(30) 1.000 no
C(38) H(31) 0.990 no
C(38) H(32) 0.990 no
C(39) H(33) 0.990 no
C(39) H(34) 0.990 no
C(40) H(35) 0.990 no
C(40) H(36) 0.990 no

loop_
_geom_contact_atom_site_label_1
_geom_contact_atom_site_label_2
_geom_contact_distance
_geom_contact_site_symmetry_2
O(1) C(19) 3.451(3) 2_656
O(1) C(20) 3.585(3) 2_656
O(2) C(1) 3.429(3) 3_666
O(2) C(3) 3.555(3) 3_666
O(2) C(20) 3.279(3) 4_564
O(3) C(3) 3.418(3) 3_676
O(3) C(19) 3.434(3) 1_565
O(3) C(21) 3.242(3) 3_576
O(4) C(39) 3.399(3) 2_546
O(4) C(40) 3.565(3) 2_546
O(5) C(21) 3.431(3) 3_576
O(5) C(23) 3.505(3) 3_576
O(5) C(40) 3.284(3) 4_564
O(6) C(1) 3.328(3) 2_646
O(6) C(23) 3.388(2) 3_566
O(6) C(39) 3.467(3) 1_545
C(1) O(2) 3.429(3) 3_666
C(1) O(6) 3.328(3) 2_656
C(3) O(2) 3.555(3) 3_666
C(3) O(3) 3.418(3) 3_676
C(3) C(16) 3.487(4) 3_676
C(4) C(12) 3.439(3) 3_676
C(4) C(13) 3.490(3) 3_676
C(5) C(6) 3.438(3) 2_646
C(6) C(5) 3.438(3) 2_656
C(8) C(9) 3.583(3) 3_666
C(8) C(10) 3.555(3) 3_676
C(8) C(12) 3.451(3) 3_676
C(9) C(8) 3.583(3) 3_666
C(9) C(9) 3.365(3) 3_666
C(9) C(10) 3.394(3) 3_676
C(9) C(11) 3.382(3) 3_676
C(10) C(8) 3.555(3) 3_676
C(10) C(9) 3.394(3) 3_676
C(10) C(10) 3.537(3) 3_676
C(11) C(9) 3.382(3) 3_676
C(12) C(4) 3.439(3) 3_676
C(12) C(8) 3.451(3) 3_676
C(13) C(4) 3.490(3) 3_676
C(16) C(3) 3.487(4) 3_676
C(19) O(1) 3.451(3) 2_646
C(19) O(3) 3.434(3) 1_545
C(20) O(1) 3.585(3) 2_646
C(20) O(2) 3.279(3) 4_565
C(21) O(3) 3.242(3) 3_576
C(21) O(5) 3.431(3) 3_576
C(23) O(5) 3.505(3) 3_576
C(23) O(6) 3.388(2) 3_566
C(23) C(36) 3.477(3) 3_566
C(24) C(26) 3.592(3) 2_556
C(24) C(32) 3.445(3) 3_566
C(24) C(33) 3.491(3) 3_566
C(25) C(26) 3.430(3) 2_556
C(26) C(24) 3.592(3) 2_546
C(26) C(25) 3.430(3) 2_546
C(28) C(30) 3.558(3) 3_566
C(28) C(32) 3.438(3) 3_566
C(29) C(29) 3.370(3) 3_576
C(29) C(30) 3.391(3) 3_566
C(29) C(31) 3.387(3) 3_566
C(30) C(28) 3.558(3) 3_566
C(30) C(29) 3.391(3) 3_566
C(30) C(30) 3.530(3) 3_566
C(31) C(29) 3.387(3) 3_566
C(32) C(24) 3.445(3) 3_566
C(32) C(28) 3.438(3) 3_566
C(33) C(24) 3.491(3) 3_566
C(36) C(23) 3.477(3) 3_566
C(39) O(4) 3.399(3) 2_556
C(39) O(6) 3.467(3) 1_565
C(40) O(4) 3.565(3) 2_556
C(40) O(5) 3.284(3) 4_565
O(1) H(9) 3.467 2_646
O(1) H(12) 2.965 2_646
O(1) H(15) 2.967 2_656
O(1) H(16) 3.335 2_656
O(1) H(17) 2.908 2_656
O(2) H(1) 2.461 3_666
O(2) H(4) 3.042 3_666
O(2) H(9) 3.240 4_564
O(2) H(17) 2.669 4_564
O(2) H(18) 2.996 4_564
O(2) H(31) 2.951 4_564
O(3) H(2) 3.392 2_656
O(3) H(3) 3.164 3_676
O(3) H(4) 2.798 3_676
O(3) H(7) 3.317 3_676
O(3) H(14) 3.369 1_565
O(3) H(15) 3.058 1_565
O(3) H(16) 3.014 1_565
O(3) H(19) 3.384 3_576
O(3) H(20) 2.679 3_576
O(3) H(21) 3.163 3_576
O(4) H(27) 3.481 2_556
O(4) H(30) 2.968 2_556
O(4) H(33) 2.921 2_546
O(4) H(34) 3.259 2_546
O(4) H(35) 2.902 2_546
O(5) H(13) 3.024 .
O(5) H(19) 2.463 3_576
O(5) H(22) 2.996 3_576
O(5) H(27) 3.214 4_564
O(5) H(35) 2.658 4_564
O(5) H(36) 3.021 4_564
O(6) H(2) 2.747 2_646
O(6) H(3) 3.024 2_646
O(6) H(20) 3.370 2_546
O(6) H(21) 3.196 3_566
O(6) H(22) 2.776 3_566
O(6) H(25) 3.267 3_566
O(6) H(32) 3.323 1_545
O(6) H(33) 3.114 1_545
O(6) H(34) 3.037 1_545
C(1) H(11) 3.534 3_676
C(1) H(12) 3.322 2_646
C(1) H(15) 3.259 2_656
C(1) H(18) 3.481 2_646
C(1) H(32) 3.343 2_646
C(2) H(5) 3.263 2_646
C(2) H(9) 3.380 2_646
C(2) H(17) 3.400 2_656
C(3) H(5) 2.983 2_646
C(4) H(5) 2.761 2_646
C(4) H(10) 3.535 3_666
C(5) H(5) 2.838 2_646
C(5) H(6) 3.336 2_646
C(5) H(8) 3.570 3_676
C(5) H(10) 3.396 3_676
C(6) H(5) 3.160 2_646
C(6) H(8) 3.217 4_565
C(6) H(10) 3.441 3_676
C(6) H(10) 3.095 4_565
C(7) H(5) 3.368 2_646
C(7) H(8) 2.856 4_565
C(7) H(10) 3.572 4_565
C(7) H(17) 3.202 2_656
C(8) H(5) 3.448 2_646
C(8) H(6) 3.386 4_564
C(8) H(8) 3.237 3_666
C(8) H(10) 3.336 3_666
C(8) H(12) 3.257 3_676
C(8) H(16) 3.346 3_666
C(9) H(6) 3.487 2_646
C(9) H(6) 3.146 4_564
C(9) H(7) 3.571 3_666
C(9) H(8) 3.200 3_666
C(9) H(9) 3.585 3_676
C(10) H(6) 3.109 2_646
C(11) H(5) 3.533 2_646
C(11) H(6) 3.021 2_646
C(11) H(8) 3.312 3_676
C(12) H(7) 3.521 3_666
C(13) H(4) 3.542 3_666
C(13) H(5) 3.490 4_564
C(13) H(7) 3.296 3_666
C(14) H(1) 3.387 3_666
C(14) H(4) 3.327 3_666
C(14) H(31) 3.570 4_564
C(15) H(3) 3.334 3_676
C(15) H(31) 3.346 4_564
C(15) H(36) 3.168 4_564
C(16) H(3) 3.507 3_676
C(16) H(4) 3.171 3_676
C(16) H(7) 3.578 3_676
C(16) H(20) 3.542 3_576
C(17) H(7) 3.489 3_676
C(18) H(21) 3.588 3_566
C(18) H(29) 3.149 .
C(18) H(33) 3.242 4_564
C(18) H(36) 2.935 4_564
C(19) H(7) 3.402 3_666
C(19) H(29) 3.046 .
C(20) H(1) 3.525 2_656
C(20) H(6) 3.551 2_646
C(20) H(29) 3.442 .
C(20) H(31) 3.243 .
C(20) H(32) 3.497 .
C(21) H(14) 3.460 3_566
C(21) H(29) 3.560 3_566
C(21) H(30) 3.315 2_556
C(21) H(33) 3.212 2_546
C(21) H(36) 3.453 2_556
C(22) H(23) 3.283 2_556
C(22) H(27) 3.381 2_556
C(22) H(35) 3.380 2_546
C(23) H(23) 2.987 2_556
C(24) H(23) 2.742 2_556
C(24) H(28) 3.523 3_576
C(25) H(23) 2.827 2_556
C(25) H(24) 3.357 2_556
C(25) H(26) 3.582 3_566
C(25) H(28) 3.396 3_566
C(26) H(23) 3.163 2_556
C(26) H(26) 3.225 4_565
C(26) H(28) 3.456 3_566
C(26) H(28) 3.083 4_565
C(27) H(23) 3.380 2_556
C(27) H(26) 2.857 4_565
C(27) H(28) 3.559 4_565
C(27) H(35) 3.187 2_546
C(28) H(23) 3.424 2_556
C(28) H(24) 3.393 4_564
C(28) H(26) 3.259 3_576
C(28) H(28) 3.309 3_576
C(28) H(30) 3.233 3_566
C(28) H(34) 3.327 3_576
C(29) H(24) 3.473 2_556
C(29) H(24) 3.147 4_564
C(29) H(26) 3.186 3_576
C(29) H(27) 3.586 3_566
C(30) H(24) 3.090 2_556
C(31) H(23) 3.503 2_556
C(31) H(24) 3.021 2_556
C(31) H(26) 3.312 3_566
C(32) H(25) 3.533 3_576
C(33) H(22) 3.550 3_576
C(33) H(23) 3.476 4_564
C(33) H(25) 3.285 3_576
C(34) H(13) 3.574 .
C(34) H(19) 3.397 3_576
C(34) H(22) 3.306 3_576
C(35) H(13) 3.274 .
C(35) H(15) 3.370 .
C(35) H(18) 3.359 .
C(35) H(21) 3.369 3_566
C(36) H(21) 3.556 3_566
C(36) H(22) 3.170 3_566
C(36) H(25) 3.535 3_566
C(37) H(25) 3.458 3_566
C(38) H(1) 3.447 2_656
C(38) H(2) 3.516 2_656
C(38) H(11) 3.475 4_565
C(38) H(18) 2.815 .
C(39) H(14) 3.216 4_565
C(39) H(20) 3.579 2_556
C(39) H(25) 3.389 3_576
C(40) H(11) 3.405 4_565
C(40) H(13) 3.214 4_565
C(40) H(14) 3.438 4_565
C(40) H(19) 3.517 2_546
C(40) H(24) 3.533 2_556
H(1) O(2) 2.461 3_666
H(1) C(14) 3.387 3_666
H(1) C(20) 3.525 2_646
H(1) C(38) 3.447 2_646
H(1) H(9) 3.533 2_646
H(1) H(12) 3.093 2_646
H(1) H(14) 3.287 3_666
H(1) H(17) 3.551 2_646
H(1) H(18) 2.885 2_646
H(1) H(31) 3.010 2_646
H(1) H(32) 3.075 2_646
H(1) H(33) 3.386 2_646
H(2) O(3) 3.392 2_646
H(2) O(6) 2.747 2_656
H(2) C(38) 3.516 2_646
H(2) H(12) 3.311 2_646
H(2) H(15) 2.707 2_656
H(2) H(18) 3.259 2_646
H(2) H(21) 3.410 4_665
H(2) H(29) 3.499 2_656
H(2) H(31) 3.515 2_646
H(2) H(32) 2.773 2_646
H(2) H(33) 3.538 2_646
H(3) O(3) 3.164 3_676
H(3) O(6) 3.024 2_656
H(3) C(15) 3.334 3_676
H(3) C(16) 3.507 3_676
H(3) H(11) 2.635 3_676
H(3) H(14) 3.570 3_666
H(3) H(20) 3.358 1_655
H(3) H(33) 3.466 2_646
H(4) O(2) 3.042 3_666
H(4) O(3) 2.798 3_676
H(4) C(13) 3.542 3_666
H(4) C(14) 3.327 3_666
H(4) C(16) 3.171 3_676
H(4) H(5) 3.478 2_646
H(4) H(10) 3.424 3_666
H(4) H(14) 3.376 3_666
H(4) H(16) 3.009 3_666
H(5) C(2) 3.263 2_656
H(5) C(3) 2.983 2_656
H(5) C(4) 2.761 2_656
H(5) C(5) 2.838 2_656
H(5) C(6) 3.160 2_656
H(5) C(7) 3.368 2_656
H(5) C(8) 3.448 2_656
H(5) C(11) 3.533 2_656
H(5) C(13) 3.490 4_565
H(5) H(4) 3.478 2_656
H(5) H(8) 3.054 4_565
H(5) H(10) 2.610 4_565
H(6) C(5) 3.336 2_656
H(6) C(8) 3.386 4_565
H(6) C(9) 3.487 2_656
H(6) C(9) 3.146 4_565
H(6) C(10) 3.109 2_656
H(6) C(11) 3.021 2_656
H(6) C(20) 3.551 2_656
H(6) H(7) 2.882 4_565
H(6) H(8) 2.389 4_565
H(6) H(9) 3.314 2_656
H(6) H(10) 3.506 4_565
H(6) H(16) 3.466 2_656
H(6) H(17) 2.681 2_656
H(7) O(3) 3.317 3_676
H(7) C(9) 3.571 3_666
H(7) C(12) 3.521 3_666
H(7) C(13) 3.296 3_666
H(7) C(16) 3.578 3_676
H(7) C(17) 3.489 3_676
H(7) C(19) 3.402 3_666
H(7) H(6) 2.882 4_564
H(7) H(8) 3.367 3_666
H(7) H(10) 3.169 3_666
H(7) H(12) 2.940 3_676
H(7) H(16) 2.439 3_666
H(8) C(5) 3.570 3_676
H(8) C(6) 3.217 4_564
H(8) C(7) 2.856 4_564
H(8) C(8) 3.237 3_666
H(8) C(9) 3.200 3_666
H(8) C(11) 3.312 3_676
H(8) H(5) 3.054 4_564
H(8) H(6) 2.389 4_564
H(8) H(7) 3.367 3_666
H(8) H(8) 3.310 3_666
H(8) H(9) 3.385 3_676
H(9) O(1) 3.467 2_656
H(9) O(2) 3.240 4_565
H(9) C(2) 3.380 2_656
H(9) C(9) 3.585 3_676
H(9) H(1) 3.533 2_656
H(9) H(6) 3.314 2_646
H(9) H(8) 3.385 3_676
H(10) C(4) 3.535 3_666
H(10) C(5) 3.396 3_676
H(10) C(6) 3.441 3_676
H(10) C(6) 3.095 4_564
H(10) C(7) 3.572 4_564
H(10) C(8) 3.336 3_666
H(10) H(4) 3.424 3_666
H(10) H(5) 2.610 4_564
H(10) H(6) 3.506 4_564
H(10) H(7) 3.169 3_666
H(11) C(1) 3.534 3_676
H(11) C(38) 3.475 4_564
H(11) C(40) 3.405 4_564
H(11) H(3) 2.635 3_676
H(11) H(20) 3.302 3_576
H(11) H(31) 2.653 4_564
H(11) H(33) 3.542 4_564
H(11) H(36) 2.540 4_564
H(12) O(1) 2.965 2_656
H(12) C(1) 3.322 2_656
H(12) C(8) 3.257 3_676
H(12) H(1) 3.093 2_656
H(12) H(2) 3.311 2_656
H(12) H(7) 2.940 3_676
H(13) O(5) 3.024 .
H(13) C(34) 3.574 .
H(13) C(35) 3.274 .
H(13) C(40) 3.214 4_564
H(13) H(19) 3.332 3_576
H(13) H(21) 3.352 3_566
H(13) H(29) 2.486 .
H(13) H(32) 3.407 .
H(13) H(33) 3.226 4_564
H(13) H(35) 3.308 4_564
H(13) H(36) 2.425 4_564
H(14) O(3) 3.369 1_545
H(14) C(21) 3.460 3_566
H(14) C(39) 3.216 4_564
H(14) C(40) 3.438 4_564
H(14) H(1) 3.287 3_666
H(14) H(3) 3.570 3_666
H(14) H(4) 3.376 3_666
H(14) H(20) 2.934 3_566
H(14) H(21) 3.209 3_566
H(14) H(29) 3.540 .
H(14) H(31) 3.208 4_564
H(14) H(33) 2.472 4_564
H(14) H(36) 2.875 4_564
H(15) O(1) 2.967 2_646
H(15) O(3) 3.058 1_545
H(15) C(1) 3.259 2_646
H(15) C(35) 3.370 .
H(15) H(2) 2.707 2_646
H(15) H(21) 2.969 3_566
H(15) H(29) 2.442 .
H(15) H(31) 3.478 .
H(16) O(1) 3.335 2_646
H(16) O(3) 3.014 1_545
H(16) C(8) 3.346 3_666
H(16) H(4) 3.009 3_666
H(16) H(6) 3.466 2_646
H(16) H(7) 2.439 3_666
H(17) O(1) 2.908 2_646
H(17) O(2) 2.669 4_565
H(17) C(2) 3.400 2_646
H(17) C(7) 3.202 2_646
H(17) H(1) 3.551 2_656
H(17) H(6) 2.681 2_646
H(17) H(31) 3.393 .
H(18) O(2) 2.996 4_565
H(18) C(1) 3.481 2_656
H(18) C(35) 3.359 .
H(18) C(38) 2.815 .
H(18) H(1) 2.885 2_656
H(18) H(2) 3.259 2_656
H(18) H(29) 2.880 .
H(18) H(31) 2.372 .
H(18) H(32) 2.525 .
H(19) O(3) 3.384 3_576
H(19) O(5) 2.463 3_576
H(19) C(34) 3.397 3_576
H(19) C(40) 3.517 2_556
H(19) H(13) 3.332 3_576
H(19) H(27) 3.538 2_556
H(19) H(30) 3.103 2_556
H(19) H(32) 3.270 3_576
H(19) H(35) 3.532 2_556
H(19) H(36) 2.881 2_556
H(20) O(3) 2.679 3_576
H(20) O(6) 3.370 2_556
H(20) C(16) 3.542 3_576
H(20) C(39) 3.579 2_546
H(20) H(3) 3.358 1_455
H(20) H(11) 3.302 3_576
H(20) H(14) 2.934 3_566
H(20) H(30) 3.280 2_556
H(20) H(33) 2.682 2_546
H(20) H(36) 3.202 2_556
H(21) O(3) 3.163 3_576
H(21) O(6) 3.196 3_566
H(21) C(18) 3.588 3_566
H(21) C(35) 3.369 3_566
H(21) C(36) 3.556 3_566
H(21) H(2) 3.410 4_464
H(21) H(13) 3.352 3_566
H(21) H(14) 3.209 3_566
H(21) H(15) 2.969 3_566
H(21) H(29) 2.658 3_566
H(21) H(32) 3.582 3_576
H(21) H(33) 3.575 2_546
H(22) O(5) 2.996 3_576
H(22) O(6) 2.776 3_566
H(22) C(33) 3.550 3_576
H(22) C(34) 3.306 3_576
H(22) C(36) 3.170 3_566
H(22) H(23) 3.480 2_556
H(22) H(28) 3.436 3_576
H(22) H(32) 3.303 3_576
H(22) H(34) 3.060 3_576
H(23) C(22) 3.283 2_546
H(23) C(23) 2.987 2_546
H(23) C(24) 2.742 2_546
H(23) C(25) 2.827 2_546
H(23) C(26) 3.163 2_546
H(23) C(27) 3.380 2_546
H(23) C(28) 3.424 2_546
H(23) C(31) 3.503 2_546
H(23) C(33) 3.476 4_565
H(23) H(22) 3.480 2_546
H(23) H(26) 3.065 4_565
H(23) H(28) 2.598 4_565
H(24) C(25) 3.357 2_546
H(24) C(28) 3.393 4_565
H(24) C(29) 3.473 2_546
H(24) C(29) 3.147 4_565
H(24) C(30) 3.090 2_546
H(24) C(31) 3.021 2_546
H(24) C(40) 3.533 2_546
H(24) H(25) 2.893 4_565
H(24) H(26) 2.384 4_565
H(24) H(27) 3.312 2_546
H(24) H(28) 3.488 4_565
H(24) H(34) 3.395 2_546
H(24) H(35) 2.677 2_546
H(25) O(6) 3.267 3_566
H(25) C(32) 3.533 3_576
H(25) C(33) 3.285 3_576
H(25) C(36) 3.535 3_566
H(25) C(37) 3.458 3_566
H(25) C(39) 3.389 3_576
H(25) H(24) 2.893 4_564
H(25) H(26) 3.404 3_576
H(25) H(28) 3.159 3_576
H(25) H(30) 2.907 3_566
H(25) H(34) 2.417 3_576
H(26) C(25) 3.582 3_566
H(26) C(26) 3.225 4_564
H(26) C(27) 2.857 4_564
H(26) C(28) 3.259 3_576
H(26) C(29) 3.186 3_576
H(26) C(31) 3.312 3_566
H(26) H(23) 3.065 4_564
H(26) H(24) 2.384 4_564
H(26) H(25) 3.404 3_576
H(26) H(26) 3.278 3_576
H(26) H(27) 3.382 3_566
H(27) O(4) 3.481 2_546
H(27) O(5) 3.214 4_565
H(27) C(22) 3.381 2_546
H(27) C(29) 3.586 3_566
H(27) H(19) 3.538 2_546
H(27) H(24) 3.312 2_556
H(27) H(26) 3.382 3_566
H(28) C(24) 3.523 3_576
H(28) C(25) 3.396 3_566
H(28) C(26) 3.456 3_566
H(28) C(26) 3.083 4_564
H(28) C(27) 3.559 4_564
H(28) C(28) 3.309 3_576
H(28) H(22) 3.436 3_576
H(28) H(23) 2.598 4_564
H(28) H(24) 3.488 4_564
H(28) H(25) 3.159 3_576
H(29) C(18) 3.149 .
H(29) C(19) 3.046 .
H(29) C(20) 3.442 .
H(29) C(21) 3.560 3_566
H(29) H(2) 3.499 2_646
H(29) H(13) 2.486 .
H(29) H(14) 3.540 .
H(29) H(15) 2.442 .
H(29) H(18) 2.880 .
H(29) H(21) 2.658 3_566
H(30) O(4) 2.968 2_546
H(30) C(21) 3.315 2_546
H(30) C(28) 3.233 3_566
H(30) H(19) 3.103 2_546
H(30) H(20) 3.280 2_546
H(30) H(25) 2.907 3_566
H(31) O(2) 2.951 4_565
H(31) C(14) 3.570 4_565
H(31) C(15) 3.346 4_565
H(31) C(20) 3.243 .
H(31) H(1) 3.010 2_656
H(31) H(2) 3.515 2_656
H(31) H(11) 2.653 4_565
H(31) H(14) 3.208 4_565
H(31) H(15) 3.478 .
H(31) H(17) 3.393 .
H(31) H(18) 2.372 .
H(32) O(6) 3.323 1_565
H(32) C(1) 3.343 2_656
H(32) C(20) 3.497 .
H(32) H(1) 3.075 2_656
H(32) H(2) 2.773 2_656
H(32) H(13) 3.407 .
H(32) H(18) 2.525 .
H(32) H(19) 3.270 3_576
H(32) H(21) 3.582 3_576
H(32) H(22) 3.303 3_576
H(33) O(4) 2.921 2_556
H(33) O(6) 3.114 1_565
H(33) C(18) 3.242 4_565
H(33) C(21) 3.212 2_556
H(33) H(1) 3.386 2_656
H(33) H(2) 3.538 2_656
H(33) H(3) 3.466 2_656
H(33) H(11) 3.542 4_565
H(33) H(13) 3.226 4_565
H(33) H(14) 2.472 4_565
H(33) H(20) 2.682 2_556
H(33) H(21) 3.575 2_556
H(34) O(4) 3.259 2_556
H(34) O(6) 3.037 1_565
H(34) C(28) 3.327 3_576
H(34) H(22) 3.060 3_576
H(34) H(24) 3.395 2_556
H(34) H(25) 2.417 3_576
H(35) O(4) 2.902 2_556
H(35) O(5) 2.658 4_565
H(35) C(22) 3.380 2_556
H(35) C(27) 3.187 2_556
H(35) H(13) 3.308 4_565
H(35) H(19) 3.532 2_546
H(35) H(24) 2.677 2_556
H(36) O(5) 3.021 4_565
H(36) C(15) 3.168 4_565
H(36) C(18) 2.935 4_565
H(36) C(21) 3.453 2_546
H(36) H(11) 2.540 4_565
H(36) H(13) 2.425 4_565
H(36) H(14) 2.875 4_565
H(36) H(19) 2.881 2_546
H(36) H(20) 3.202 2_546

loop_
_geom_torsion_atom_site_label_1
_geom_torsion_atom_site_label_2
_geom_torsion_atom_site_label_3
_geom_torsion_atom_site_label_4
_geom_torsion
C(1) O(1) C(2) C(3) 2.0(4)
C(1) O(1) C(2) C(7) -178.1(2)
C(21) O(4) C(22) C(23) 1.9(3)
C(21) O(4) C(22) C(27) -178.8(2)
O(1) C(2) C(3) C(4) 179.2(2)
O(1) C(2) C(7) C(6) -178.0(2)
C(3) C(2) C(7) C(6) 1.9(4)
C(7) C(2) C(3) C(4) -0.7(4)
C(2) C(3) C(4) C(5) -1.5(4)
C(2) C(3) C(4) C(8) 178.3(2)
C(3) C(4) C(5) C(6) 2.4(4)
C(3) C(4) C(5) C(11) -177.4(2)
C(3) C(4) C(8) C(9) 178.3(2)
C(5) C(4) C(8) C(9) -1.9(4)
C(8) C(4) C(5) C(6) -177.3(2)
C(8) C(4) C(5) C(11) 2.8(3)
C(4) C(5) C(6) C(7) -1.2(4)
C(4) C(5) C(11) C(10) -1.7(4)
C(6) C(5) C(11) C(10) 178.4(2)
C(11) C(5) C(6) C(7) 178.6(2)
C(5) C(6) C(7) C(2) -0.9(4)
C(4) C(8) C(9) C(10) -0.1(3)
C(8) C(9) C(10) C(11) 1.3(4)
C(8) C(9) C(10) C(12) -178.1(2)
C(9) C(10) C(11) C(5) -0.3(3)
C(9) C(10) C(12) C(13) 0.7(4)
C(9) C(10) C(12) C(17) 177.6(2)
C(11) C(10) C(12) C(13) -178.6(2)
C(11) C(10) C(12) C(17) -1.7(3)
C(12) C(10) C(11) C(5) 179.0(2)
C(10) C(12) C(13) C(14) 176.3(2)
C(10) C(12) C(17) C(16) 157.2(2)
C(10) C(12) C(17) C(20) -85.6(2)
C(13) C(12) C(17) C(16) -25.8(3)
C(13) C(12) C(17) C(20) 91.4(2)
C(17) C(12) C(13) C(14) -0.6(4)
C(12) C(13) C(14) O(2) -179.2(2)
C(12) C(13) C(14) C(15) -1.2(4)
O(2) C(14) C(15) C(16) -152.9(2)
O(2) C(14) C(15) C(18) 89.1(2)
C(13) C(14) C(15) C(16) 29.1(3)
C(13) C(14) C(15) C(18) -89.0(2)
C(14) C(15) C(16) O(3) 128.3(2)
C(14) C(15) C(16) C(17) -56.0(3)
C(14) C(15) C(18) C(19) 64.8(2)
C(16) C(15) C(18) C(19) -54.8(3)
C(18) C(15) C(16) O(3) -112.0(3)
C(18) C(15) C(16) C(17) 63.7(2)
O(3) C(16) C(17) C(12) -129.6(2)
O(3) C(16) C(17) C(20) 110.6(3)
C(15) C(16) C(17) C(12) 54.7(3)
C(15) C(16) C(17) C(20) -65.1(2)
C(12) C(17) C(20) C(19) -61.9(2)
C(16) C(17) C(20) C(19) 58.2(2)
C(15) C(18) C(19) C(20) 51.1(3)
C(18) C(19) C(20) C(17) -52.9(2)
O(4) C(22) C(23) C(24) 179.0(2)
O(4) C(22) C(27) C(26) -178.0(2)
C(23) C(22) C(27) C(26) 1.4(4)
C(27) C(22) C(23) C(24) -0.3(3)
C(22) C(23) C(24) C(25) -1.4(3)
C(22) C(23) C(24) C(28) 177.8(2)
C(23) C(24) C(25) C(26) 2.0(3)
C(23) C(24) C(25) C(31) -177.1(2)
C(23) C(24) C(28) C(29) 177.8(2)
C(25) C(24) C(28) C(29) -3.0(3)
C(28) C(24) C(25) C(26) -177.3(2)
C(28) C(24) C(25) C(31) 3.6(3)
C(24) C(25) C(26) C(27) -1.0(3)
C(24) C(25) C(31) C(30) -2.0(3)
C(26) C(25) C(31) C(30) 178.9(2)
C(31) C(25) C(26) C(27) 178.1(2)
C(25) C(26) C(27) C(22) -0.7(4)
C(24) C(28) C(29) C(30) 0.6(4)
C(28) C(29) C(30) C(31) 1.1(3)
C(28) C(29) C(30) C(32) -178.4(2)
C(29) C(30) C(31) C(25) -0.4(3)
C(29) C(30) C(32) C(33) 1.0(3)
C(29) C(30) C(32) C(37) 177.9(2)
C(31) C(30) C(32) C(33) -178.5(2)
C(31) C(30) C(32) C(37) -1.6(3)
C(32) C(30) C(31) C(25) 179.2(2)
C(30) C(32) C(33) C(34) 176.4(2)
C(30) C(32) C(37) C(36) 157.1(2)
C(30) C(32) C(37) C(40) -85.3(2)
C(33) C(32) C(37) C(36) -25.9(3)
C(33) C(32) C(37) C(40) 91.7(3)
C(37) C(32) C(33) C(34) -0.5(3)
C(32) C(33) C(34) O(5) -178.8(2)
C(32) C(33) C(34) C(35) -1.3(3)
O(5) C(34) C(35) C(36) -153.3(2)
O(5) C(34) C(35) C(38) 89.0(3)
C(33) C(34) C(35) C(36) 29.1(3)
C(33) C(34) C(35) C(38) -88.6(3)
C(34) C(35) C(36) O(6) 127.8(2)
C(34) C(35) C(36) C(37) -56.1(2)
C(34) C(35) C(38) C(39) 66.2(3)
C(36) C(35) C(38) C(39) -53.2(2)
C(38) C(35) C(36) O(6) -113.1(2)
C(38) C(35) C(36) C(37) 63.0(2)
O(6) C(36) C(37) C(32) -129.3(2)
O(6) C(36) C(37) C(40) 110.4(2)
C(35) C(36) C(37) C(32) 54.6(2)
C(35) C(36) C(37) C(40) -65.8(2)
C(32) C(37) C(40) C(39) -61.6(2)
C(36) C(37) C(40) C(39) 58.7(2)
C(35) C(38) C(39) C(40) 49.8(2)
C(38) C(39) C(40) C(37) -52.5(2)
